data_7014947
loop_
_publ_author_name
'Capel, Victoria L.'
'Dillon, Keith B.'
'Goeta, Andr\'es E'
'Howard, Judith A. K.'
'Monks, Philippa K.'
'Probert, Michael R.'
'Shepherd, Helena J.'
'Zorina, Natalia V.'

_publ_section_title
;
 Stereochemically inactive lone pairs in phosphorus(iii) compounds: the
 characterisation of some derivatives with the 2,5-(CF(3))(2)C(6)H(3)
 (Ar) substituent and their complexation behaviour towards Pt(ii)
 species.
;
_journal_issue 8
_journal_name_full 'Dalton transactions (Cambridge, England : 2003)'
_journal_page_first 1808
_journal_page_last 1816
_journal_paper_doi 10.1039/c0dt01313g
_journal_volume 40
_journal_year 2011
_chemical_formula_moiety '2(C16 H7 F11.99997 O2 P)'
_chemical_formula_sum 'C32 H14 F24 O4 P2'
_chemical_formula_weight 980.37
_space_group_crystal_system monoclinic
_space_group_IT_number 14
_space_group_name_Hall '-P 2ybc'
_space_group_name_H-M_alt 'P 1 21/c 1'
_symmetry_space_group_name_Hall '-P 2ybc'
_symmetry_space_group_name_H-M 'P 1 21/c 1'
_atom_sites_solution_hydrogens geom
_atom_sites_solution_primary direct
_atom_sites_solution_secondary difmap
_audit_creation_method SHELXL-97
_cell_angle_alpha 90.00
_cell_angle_beta 99.4550(10)
_cell_angle_gamma 90.00
_cell_formula_units_Z 2
_cell_length_a 12.8361(6)
_cell_length_b 16.8192(8)
_cell_length_c 8.1211(4)
_cell_measurement_reflns_used 9304
_cell_measurement_temperature 120(2)
_cell_measurement_theta_max 28.265
_cell_measurement_theta_min 2.422
_cell_volume 1729.47(14)
_computing_cell_refinement 'SAINT v6.45A (Bruker, 2003)'
_computing_data_collection 'SMART v5.049 (Bruker, 1999)'
_computing_data_reduction 'SAINT v6.45A (Bruker, 2003)'
_computing_molecular_graphics
;
OLEX2: a complete structure solution, refinement and analysis program. Dolomanov et al., J. Appl. Cryst. (2009). 42, 339-341
;
_computing_publication_material
;
OLEX2: a complete structure solution, refinement and analysis program. Dolomanov et al., J. Appl. Cryst. (2009). 42, 339-341
;
_computing_structure_refinement 'SHELXL-97 (Sheldrick, 1997)'
_computing_structure_solution 'SHELXS-97 (Sheldrick, 1990)'
_diffrn_ambient_temperature 120(2)
_diffrn_detector 'CCD area detector'
_diffrn_detector_area_resol_mean 8.0
_diffrn_detector_type 'Bruker SMART CCD 1K area detector'
_diffrn_measured_fraction_theta_full 0.994
_diffrn_measured_fraction_theta_max 0.994
_diffrn_measurement_device 'three-circle diffractometer'
_diffrn_measurement_device_type 'BRUKER SMART CCD 1000'
_diffrn_measurement_method 'phi and omega scans'
_diffrn_orient_matrix_UB_11 -0.009504
_diffrn_orient_matrix_UB_12 -0.059228
_diffrn_orient_matrix_UB_13 -0.000996
_diffrn_orient_matrix_UB_21 0.020488
_diffrn_orient_matrix_UB_22 -0.000777
_diffrn_orient_matrix_UB_23 0.078875
_diffrn_orient_matrix_UB_31 -0.122421
_diffrn_orient_matrix_UB_32 0.004411
_diffrn_orient_matrix_UB_33 -4.5e-05
_diffrn_radiation_monochromator Parallel,graphite
_diffrn_radiation_probe x-ray
_diffrn_radiation_source 'fine-focus sealed tube'
_diffrn_radiation_type 'Mo K\a'
_diffrn_radiation_wavelength 0.71073
_diffrn_radiation_xray_symbol K-L~3~
_diffrn_reflns_av_R_equivalents 0.0271
_diffrn_reflns_av_sigmaI/netI 0.0236
_diffrn_reflns_limit_h_max 17
_diffrn_reflns_limit_h_min -17
_diffrn_reflns_limit_k_max 22
_diffrn_reflns_limit_k_min -21
_diffrn_reflns_limit_l_max 10
_diffrn_reflns_limit_l_min -10
_diffrn_reflns_number 16428
_diffrn_reflns_theta_full 28.27
_diffrn_reflns_theta_max 28.27
_diffrn_reflns_theta_min 1.61
_diffrn_source 'sealed X-ray tube'
_diffrn_source_current 35.0
_diffrn_source_power 1.75
_diffrn_source_target Mo
_diffrn_source_voltage 50.0
_exptl_absorpt_coefficient_mu 0.296
_exptl_absorpt_correction_T_max 1.0
_exptl_absorpt_correction_T_min 0.875796
_exptl_absorpt_correction_type multi-scan
_exptl_absorpt_process_details
;
SADABS v.2.10 (Bruker,2003) was used for absorption correction.
R(int) was 0.0444 before and 0.0250 after correction.
The Ratio of minimum to maximum transmission is 0.875796.
The \l/2 correction factor is 0.0000
;
_exptl_crystal_colour_lustre clear
_exptl_crystal_colour_modifier light
_exptl_crystal_colour_primary colourless
_exptl_crystal_density_diffrn 1.883
_exptl_crystal_description block
_exptl_crystal_F_000 968
_exptl_crystal_size_max 0.2
_exptl_crystal_size_mid 0.18
_exptl_crystal_size_min 0.17
_refine_diff_density_max 0.702
_refine_diff_density_min -0.801
_refine_diff_density_rms 0.068
_refine_ls_extinction_method none
_refine_ls_goodness_of_fit_ref 1.065
_refine_ls_hydrogen_treatment mixed
_refine_ls_matrix_type full
_refine_ls_number_parameters 290
_refine_ls_number_reflns 4265
_refine_ls_number_restraints 54
_refine_ls_restrained_S_all 1.167
_refine_ls_R_factor_all 0.0559
_refine_ls_R_factor_gt 0.0461
_refine_ls_shift/su_max 0.001
_refine_ls_shift/su_mean 0.000
_refine_ls_structure_factor_coef Fsqd
_refine_ls_weighting_details
;
calc w=1/[\s^2^(Fo^2^)+(0.0473P)^2^+2.1253P] where P=(Fo^2^+2Fc^2^)/3
;
_refine_ls_weighting_scheme calc
_refine_ls_wR_factor_gt 0.1120
_refine_ls_wR_factor_ref 0.1180
_reflns_number_gt 3592
_reflns_number_total 4265
_reflns_threshold_expression >2sigma(I)
_cod_data_source_file C0DT01313G.TXT
_cod_data_source_block ARPOOH
_cod_database_code 7014947

loop_
_space_group_symop_id
_space_group_symop_operation_xyz
1 'x, y, z'
2 '-x, y+1/2, -z+1/2'
3 '-x, -y, -z'
4 'x, -y-1/2, z-1/2'

loop_
_atom_site_label
_atom_site_type_symbol
_atom_site_fract_x
_atom_site_fract_y
_atom_site_fract_z
_atom_site_U_iso_or_equiv
_atom_site_adp_type
_atom_site_occupancy
_atom_site_symmetry_multiplicity
_atom_site_calc_flag
_atom_site_refinement_flags
_atom_site_disorder_assembly
_atom_site_disorder_group
P1 P 0.62904(4) 0.52008(3) 0.66891(7) 0.01861(14) Uani 1 1 d . . .
O1 O 0.62569(12) 0.52196(10) 0.4830(2) 0.0256(3) Uani 1 1 d . . .
F1B F 0.64086(11) 0.50772(10) 1.04119(18) 0.0349(4) Uani 1 1 d . . .
F3A F 0.82598(12) 0.74339(9) 0.6288(2) 0.0356(4) Uani 1 1 d . . .
F5A F 0.37209(13) 0.67938(9) 1.01968(19) 0.0352(4) Uani 1 1 d . . .
O2 O 0.53944(13) 0.47073(9) 0.7231(2) 0.0250(3) Uani 1 1 d . . .
F2A F 0.79341(11) 0.62109(9) 0.5692(2) 0.0345(3) Uani 1 1 d . . .
F1A F 0.86303(12) 0.65366(11) 0.8184(2) 0.0425(4) Uani 1 1 d . . .
F3B F 0.77520(15) 0.58345(10) 1.0886(2) 0.0470(4) Uani 1 1 d . . .
C1B C 0.75221(16) 0.47394(12) 0.7643(3) 0.0193(4) Uani 1 1 d . . .
F2B F 0.77457(16) 0.47248(12) 1.21808(19) 0.0539(5) Uani 1 1 d . . .
C1A C 0.61376(16) 0.62072(12) 0.7432(3) 0.0197(4) Uani 1 1 d . . .
F4A F 0.36680(15) 0.79955(9) 0.9280(2) 0.0465(5) Uani 1 1 d . . .
C6A C 0.68288(17) 0.68546(13) 0.7350(3) 0.0224(4) Uani 1 1 d . . .
C2B C 0.80570(17) 0.43731(13) 0.6489(3) 0.0230(4) Uani 1 1 d . . .
H2B H 0.7788 0.4415 0.5330 0.028 Uiso 1 1 calc R . .
C6B C 0.79446(17) 0.46726(13) 0.9352(3) 0.0212(4) Uani 1 1 d . . .
C3B C 0.89784(18) 0.39473(15) 0.7011(3) 0.0274(5) Uani 1 1 d . A .
C2A C 0.51747(17) 0.63554(13) 0.7958(3) 0.0222(4) Uani 1 1 d . . .
H2A H 0.4706 0.5927 0.8051 0.027 Uiso 1 1 calc R . .
C7B C 0.74580(19) 0.50700(14) 1.0710(3) 0.0257(5) Uani 1 1 d . . .
C4B C 0.93899(19) 0.38813(15) 0.8688(3) 0.0296(5) Uani 1 1 d . . .
H4B H 1.0021 0.3589 0.9039 0.035 Uiso 1 1 calc R . .
F6A F 0.30364(12) 0.70388(12) 0.7662(2) 0.0455(4) Uani 1 1 d . . .
C3A C 0.48900(18) 0.71261(14) 0.8350(3) 0.0241(4) Uani 1 1 d . . .
C7A C 0.79112(18) 0.67585(14) 0.6872(3) 0.0257(5) Uani 1 1 d . . .
C5B C 0.88703(19) 0.42466(15) 0.9855(3) 0.0271(5) Uani 1 1 d . . .
H5B H 0.9150 0.4205 1.1009 0.033 Uiso 1 1 calc R . .
C4A C 0.5565(2) 0.77548(14) 0.8243(3) 0.0280(5) Uani 1 1 d . . .
H4A H 0.5366 0.8279 0.8500 0.034 Uiso 1 1 calc R . .
C5A C 0.6536(2) 0.76178(14) 0.7758(3) 0.0272(5) Uani 1 1 d . . .
H5A H 0.7007 0.8049 0.7704 0.033 Uiso 1 1 calc R . .
C8A C 0.3830(2) 0.72424(15) 0.8870(3) 0.0295(5) Uani 1 1 d . . .
C8B C 0.9513(2) 0.35482(19) 0.5725(4) 0.0443(7) Uani 1 1 d D . .
F5B F 1.0340(6) 0.3135(5) 0.6149(12) 0.0522(7) Uani 0.33 1 d PD A 2
F4B F 0.9827(5) 0.4175(4) 0.4677(8) 0.0522(7) Uani 0.33 1 d PD A 2
F6B F 0.8846(5) 0.3189(5) 0.4491(7) 0.0522(7) Uani 0.33 1 d PD A 2
F12B F 0.8972(5) 0.2886(4) 0.5107(8) 0.0522(7) Uani 0.33 1 d PD A 1
F10B F 0.9573(6) 0.4005(4) 0.4356(7) 0.0522(7) Uani 0.33 1 d PD A 1
F11B F 1.0499(7) 0.3324(5) 0.6292(14) 0.0522(7) Uani 0.33 1 d PD A 1
F8B F 1.0562(6) 0.3558(5) 0.6300(11) 0.0522(7) Uani 0.33 1 d PD A 3
F7B F 0.9207(5) 0.3717(5) 0.4244(7) 0.0522(7) Uani 0.33 1 d PD A 3
F9B F 0.9345(5) 0.2716(3) 0.5875(7) 0.0522(7) Uani 0.33 1 d PD A 3
H2 H 0.468(4) 0.472(3) 0.632(7) 0.106(17) Uiso 1 1 d . . .

loop_
_atom_site_aniso_label
_atom_site_aniso_U_11
_atom_site_aniso_U_22
_atom_site_aniso_U_33
_atom_site_aniso_U_23
_atom_site_aniso_U_13
_atom_site_aniso_U_12
P1 0.0154(2) 0.0189(3) 0.0212(3) -0.0005(2) 0.00202(19) 0.00127(19)
O1 0.0212(8) 0.0309(9) 0.0238(8) -0.0009(7) 0.0012(6) 0.0017(6)
F1B 0.0272(7) 0.0489(9) 0.0302(8) -0.0033(7) 0.0091(6) 0.0043(6)
F3A 0.0296(8) 0.0285(7) 0.0501(9) 0.0062(7) 0.0109(7) -0.0090(6)
F5A 0.0409(9) 0.0340(8) 0.0341(8) 0.0058(6) 0.0160(7) 0.0061(6)
O2 0.0213(8) 0.0218(8) 0.0319(9) 0.0013(6) 0.0045(6) -0.0003(6)
F2A 0.0275(7) 0.0322(8) 0.0470(9) -0.0057(7) 0.0156(6) -0.0045(6)
F1A 0.0234(7) 0.0614(11) 0.0402(9) 0.0146(8) -0.0025(6) 0.0044(7)
F3B 0.0538(10) 0.0365(9) 0.0561(11) -0.0215(8) 0.0250(9) -0.0112(8)
C1B 0.0167(9) 0.0181(9) 0.0225(10) -0.0008(8) 0.0015(7) -0.0004(7)
F2B 0.0675(12) 0.0750(13) 0.0207(7) 0.0120(8) 0.0119(7) 0.0382(10)
C1A 0.0197(10) 0.0196(10) 0.0193(10) 0.0015(8) 0.0014(7) 0.0017(8)
F4A 0.0577(11) 0.0282(8) 0.0614(11) 0.0047(7) 0.0330(9) 0.0175(7)
C6A 0.0208(10) 0.0229(10) 0.0226(10) 0.0035(8) 0.0006(8) -0.0008(8)
C2B 0.0198(10) 0.0265(11) 0.0223(10) -0.0019(8) 0.0018(8) 0.0023(8)
C6B 0.0222(10) 0.0199(10) 0.0217(10) 0.0007(8) 0.0045(8) 0.0002(8)
C3B 0.0229(11) 0.0301(12) 0.0295(12) -0.0011(10) 0.0049(9) 0.0067(9)
C2A 0.0222(10) 0.0202(10) 0.0241(11) 0.0012(8) 0.0035(8) 0.0020(8)
C7B 0.0270(11) 0.0285(11) 0.0213(11) 0.0009(9) 0.0035(8) 0.0041(9)
C4B 0.0221(11) 0.0330(12) 0.0327(12) 0.0033(10) 0.0020(9) 0.0089(9)
F6A 0.0247(8) 0.0756(13) 0.0366(9) -0.0024(8) 0.0062(6) 0.0096(8)
C3A 0.0265(11) 0.0233(10) 0.0225(11) 0.0006(8) 0.0041(8) 0.0051(9)
C7A 0.0210(10) 0.0258(11) 0.0294(12) 0.0047(9) 0.0012(9) -0.0033(9)
C5B 0.0272(11) 0.0289(11) 0.0238(11) 0.0031(9) 0.0001(9) 0.0047(9)
C4A 0.0369(13) 0.0193(10) 0.0274(12) -0.0005(9) 0.0039(10) 0.0044(9)
C5A 0.0305(12) 0.0210(11) 0.0289(12) 0.0013(9) 0.0016(9) -0.0033(9)
C8A 0.0337(13) 0.0265(11) 0.0297(12) 0.0017(9) 0.0093(10) 0.0091(10)
C8B 0.0371(15) 0.0598(19) 0.0359(15) -0.0086(13) 0.0055(11) 0.0238(14)
F5B 0.0546(13) 0.0669(19) 0.0358(10) -0.0083(12) 0.0092(10) 0.0291(12)
F4B 0.0546(13) 0.0669(19) 0.0358(10) -0.0083(12) 0.0092(10) 0.0291(12)
F6B 0.0546(13) 0.0669(19) 0.0358(10) -0.0083(12) 0.0092(10) 0.0291(12)
F12B 0.0546(13) 0.0669(19) 0.0358(10) -0.0083(12) 0.0092(10) 0.0291(12)
F10B 0.0546(13) 0.0669(19) 0.0358(10) -0.0083(12) 0.0092(10) 0.0291(12)
F11B 0.0546(13) 0.0669(19) 0.0358(10) -0.0083(12) 0.0092(10) 0.0291(12)
F8B 0.0546(13) 0.0669(19) 0.0358(10) -0.0083(12) 0.0092(10) 0.0291(12)
F7B 0.0546(13) 0.0669(19) 0.0358(10) -0.0083(12) 0.0092(10) 0.0291(12)
F9B 0.0546(13) 0.0669(19) 0.0358(10) -0.0083(12) 0.0092(10) 0.0291(12)

loop_
_atom_type_symbol
_atom_type_description
_atom_type_scat_dispersion_real
_atom_type_scat_dispersion_imag
_atom_type_scat_source
C C 0.0033 0.0016 'International Tables Vol C Tables 4.2.6.8 and 6.1.1.4'
H H 0.0000 0.0000 'International Tables Vol C Tables 4.2.6.8 and 6.1.1.4'
O O 0.0106 0.0060 'International Tables Vol C Tables 4.2.6.8 and 6.1.1.4'
F F 0.0171 0.0103 'International Tables Vol C Tables 4.2.6.8 and 6.1.1.4'
P P 0.1023 0.0942 'International Tables Vol C Tables 4.2.6.8 and 6.1.1.4'

loop_
_geom_angle_atom_site_label_1
_geom_angle_atom_site_label_2
_geom_angle_atom_site_label_3
_geom_angle
_geom_angle_site_symmetry_1
_geom_angle_site_symmetry_3
_geom_angle_publ_flag
P1 O2 H2 113(3) . . ?
O1 P1 O2 113.49(10) . . ?
O1 P1 C1B 108.45(10) . . ?
O1 P1 C1A 109.07(10) . . ?
F1B C7B F3B 105.65(19) . . ?
F1B C7B C6B 113.54(19) . . ?
F3A C7A F1A 106.93(19) . . ?
F3A C7A C6A 112.06(19) . . ?
F5A C8A C3A 111.8(2) . . ?
O2 P1 C1B 106.65(10) . . ?
O2 P1 C1A 106.30(9) . . ?
F2A C7A F3A 106.52(19) . . ?
F2A C7A F1A 106.5(2) . . ?
F2A C7A C6A 112.84(19) . . ?
F1A C7A C6A 111.53(19) . . ?
F3B C7B C6B 111.06(19) . . ?
C1B P1 C1A 112.96(10) . . ?
C1B C2B H2B 119.6 . . ?
C1B C6B C7B 123.08(19) . . ?
F2B C7B F1B 107.0(2) . . ?
F2B C7B F3B 107.0(2) . . ?
F2B C7B C6B 112.16(19) . . ?
C1A C6A C7A 122.7(2) . . ?
C1A C2A H2A 119.6 . . ?
C1A C2A C3A 120.9(2) . . ?
F4A C8A F5A 107.0(2) . . ?
F4A C8A F6A 107.2(2) . . ?
F4A C8A C3A 112.2(2) . . ?
C6A C1A P1 126.79(17) . . ?
C6A C5A H5A 119.6 . . ?
C2B C1B P1 113.12(16) . . ?
C2B C1B C6B 118.35(19) . . ?
C2B C3B C8B 118.9(2) . . ?
C6B C1B P1 128.41(16) . . ?
C6B C5B H5B 119.6 . . ?
C3B C2B C1B 120.8(2) . . ?
C3B C2B H2B 119.6 . . ?
C3B C4B H4B 120.4 . . ?
C3B C4B C5B 119.2(2) . . ?
C2A C1A P1 114.66(16) . . ?
C2A C1A C6A 118.1(2) . . ?
C2A C3A C8A 117.9(2) . . ?
C4B C3B C2B 120.7(2) . . ?
C4B C3B C8B 120.4(2) . . ?
C4B C5B C6B 120.7(2) . . ?
C4B C5B H5B 119.6 . . ?
F6A C8A F5A 106.2(2) . . ?
F6A C8A C3A 112.1(2) . . ?
C3A C2A H2A 119.6 . . ?
C3A C4A H4A 120.2 . . ?
C3A C4A C5A 119.6(2) . . ?
C5B C6B C1B 120.2(2) . . ?
C5B C6B C7B 116.7(2) . . ?
C5B C4B H4B 120.4 . . ?
C4A C3A C2A 120.4(2) . . ?
C4A C3A C8A 121.7(2) . . ?
C4A C5A C6A 120.7(2) . . ?
C4A C5A H5A 119.6 . . ?
C5A C6A C1A 120.2(2) . . ?
C5A C6A C7A 117.1(2) . . ?
C5A C4A H4A 120.2 . . ?
F5B C8B C3B 121.0(5) . . ?
F5B C8B F4B 104.8(6) . . ?
F5B C8B F6B 110.9(5) . . ?
F5B C8B F12B 90.3(5) . . ?
F5B C8B F10B 111.9(6) . . ?
F5B C8B F11B 16.8(6) . . ?
F5B C8B F8B 33.9(4) . . ?
F5B C8B F9B 64.6(5) . . ?
F4B C8B C3B 106.6(3) . . ?
F6B C8B C3B 114.3(3) . . ?
F6B C8B F4B 95.3(4) . . ?
F6B C8B F12B 30.5(3) . . ?
F6B C8B F10B 76.1(5) . . ?
F6B C8B F8B 137.5(4) . . ?
F6B C8B F9B 62.4(4) . . ?
F12B C8B C3B 111.0(3) . . ?
F12B C8B F4B 123.4(4) . . ?
F12B C8B F9B 32.2(3) . . ?
F10B C8B C3B 114.2(4) . . ?
F10B C8B F4B 19.2(4) . . ?
F10B C8B F12B 104.7(4) . . ?
F10B C8B F9B 130.8(4) . . ?
F11B C8B C3B 113.8(5) . . ?
F11B C8B F4B 94.0(6) . . ?
F11B C8B F6B 125.6(5) . . ?
F11B C8B F12B 107.1(5) . . ?
F11B C8B F10B 105.3(7) . . ?
F11B C8B F8B 17.2(6) . . ?
F11B C8B F9B 80.8(5) . . ?
F8B C8B C3B 107.4(4) . . ?
F8B C8B F4B 80.6(5) . . ?
F8B C8B F12B 123.7(5) . . ?
F8B C8B F10B 95.1(5) . . ?
F8B C8B F9B 98.0(5) . . ?
F7B C8B C3B 117.8(3) . . ?
F7B C8B F5B 120.5(6) . . ?
F7B C8B F4B 48.5(4) . . ?
F7B C8B F6B 47.0(4) . . ?
F7B C8B F12B 76.6(5) . . ?
F7B C8B F10B 29.4(4) . . ?
F7B C8B F11B 122.4(7) . . ?
F7B C8B F8B 118.2(6) . . ?
F7B C8B F9B 106.3(5) . . ?
F9B C8B C3B 106.7(3) . . ?
F9B C8B F4B 145.4(4) . . ?

loop_
_geom_bond_atom_site_label_1
_geom_bond_atom_site_label_2
_geom_bond_distance
_geom_bond_site_symmetry_2
_geom_bond_publ_flag
P1 O1 1.5034(17) . ?
P1 O2 1.5401(17) . ?
P1 C1B 1.816(2) . ?
P1 C1A 1.818(2) . ?
F1B C7B 1.329(3) . ?
F3A C7A 1.336(3) . ?
F5A C8A 1.341(3) . ?
O2 H2 1.08(5) . ?
F2A C7A 1.333(3) . ?
F1A C7A 1.343(3) . ?
F3B C7B 1.341(3) . ?
C1B C2B 1.393(3) . ?
C1B C6B 1.409(3) . ?
F2B C7B 1.325(3) . ?
C1A C6A 1.413(3) . ?
C1A C2A 1.395(3) . ?
F4A C8A 1.335(3) . ?
C6A C7A 1.511(3) . ?
C6A C5A 1.393(3) . ?
C2B H2B 0.9500 . ?
C2B C3B 1.388(3) . ?
C6B C7B 1.510(3) . ?
C6B C5B 1.390(3) . ?
C3B C4B 1.382(3) . ?
C3B C8B 1.499(3) . ?
C2A H2A 0.9500 . ?
C2A C3A 1.398(3) . ?
C4B H4B 0.9500 . ?
C4B C5B 1.388(3) . ?
F6A C8A 1.337(3) . ?
C3A C4A 1.378(3) . ?
C3A C8A 1.503(3) . ?
C5B H5B 0.9500 . ?
C4A H4A 0.9500 . ?
C4A C5A 1.388(4) . ?
C5A H5A 0.9500 . ?
C8B F5B 1.268(8) . ?
C8B F4B 1.453(7) . ?
C8B F6B 1.349(6) . ?
C8B F12B 1.364(7) . ?
C8B F10B 1.363(7) . ?
C8B F11B 1.328(8) . ?
C8B F8B 1.350(8) . ?
C8B F7B 1.235(6) . ?
C8B F9B 1.424(7) . ?

loop_
_geom_torsion_atom_site_label_1
_geom_torsion_atom_site_label_2
_geom_torsion_atom_site_label_3
_geom_torsion_atom_site_label_4
_geom_torsion
_geom_torsion_site_symmetry_1
_geom_torsion_site_symmetry_2
_geom_torsion_site_symmetry_3
_geom_torsion_site_symmetry_4
_geom_torsion_publ_flag
P1 C1B C2B C3B -175.84(19) . . . . ?
P1 C1B C6B C7B -6.7(3) . . . . ?
P1 C1B C6B C5B 175.44(18) . . . . ?
P1 C1A C6A C7A -10.6(3) . . . . ?
P1 C1A C6A C5A 171.06(17) . . . . ?
P1 C1A C2A C3A -171.46(17) . . . . ?
O1 P1 C1B C2B -11.62(19) . . . . ?
O1 P1 C1B C6B 172.46(19) . . . . ?
O1 P1 C1A C6A -62.9(2) . . . . ?
O1 P1 C1A C2A 109.50(17) . . . . ?
O2 P1 C1B C2B 110.95(17) . . . . ?
O2 P1 C1B C6B -65.0(2) . . . . ?
O2 P1 C1A C6A 174.37(19) . . . . ?
O2 P1 C1A C2A -13.21(19) . . . . ?
C1B P1 C1A C6A 57.8(2) . . . . ?
C1B P1 C1A C2A -129.83(17) . . . . ?
C1B C2B C3B C4B -0.4(4) . . . . ?
C1B C2B C3B C8B 178.7(2) . . . . ?
C1B C6B C7B F1B 37.1(3) . . . . ?
C1B C6B C7B F3B -81.8(3) . . . . ?
C1B C6B C7B F2B 158.5(2) . . . . ?
C1B C6B C5B C4B -0.1(4) . . . . ?
C1A P1 C1B C2B -132.64(16) . . . . ?
C1A P1 C1B C6B 51.4(2) . . . . ?
C1A C6A C7A F3A 157.1(2) . . . . ?
C1A C6A C7A F2A 36.9(3) . . . . ?
C1A C6A C7A F1A -83.0(3) . . . . ?
C1A C6A C5A C4A -0.3(3) . . . . ?
C1A C2A C3A C4A -0.8(3) . . . . ?
C1A C2A C3A C8A 178.6(2) . . . . ?
C6A C1A C2A C3A 1.7(3) . . . . ?
C2B C1B C6B C7B 177.6(2) . . . . ?
C2B C1B C6B C5B -0.3(3) . . . . ?
C2B C3B C4B C5B 0.0(4) . . . . ?
C2B C3B C8B F5B -178.1(6) . . . . ?
C2B C3B C8B F4B 62.5(4) . . . . ?
C2B C3B C8B F6B -41.4(5) . . . . ?
C2B C3B C8B F12B -74.3(4) . . . . ?
C2B C3B C8B F10B 43.7(5) . . . . ?
C2B C3B C8B F11B 164.7(5) . . . . ?
C2B C3B C8B F8B 147.7(4) . . . . ?
C2B C3B C8B F7B 11.2(6) . . . . ?
C2B C3B C8B F9B -108.1(4) . . . . ?
C6B C1B C2B C3B 0.5(3) . . . . ?
C3B C4B C5B C6B 0.2(4) . . . . ?
C2A C1A C6A C7A 177.2(2) . . . . ?
C2A C1A C6A C5A -1.1(3) . . . . ?
C2A C3A C4A C5A -0.6(4) . . . . ?
C2A C3A C8A F5A 57.1(3) . . . . ?
C2A C3A C8A F4A 177.3(2) . . . . ?
C2A C3A C8A F6A -62.0(3) . . . . ?
C7B C6B C5B C4B -178.1(2) . . . . ?
C4B C3B C8B F5B 1.0(7) . . . . ?
C4B C3B C8B F4B -118.4(4) . . . . ?
C4B C3B C8B F6B 137.7(5) . . . . ?
C4B C3B C8B F12B 104.7(4) . . . . ?
C4B C3B C8B F10B -137.2(4) . . . . ?
C4B C3B C8B F11B -16.2(6) . . . . ?
C4B C3B C8B F8B -33.3(5) . . . . ?
C4B C3B C8B F7B -169.8(5) . . . . ?
C4B C3B C8B F9B 70.9(4) . . . . ?
C3A C4A C5A C6A 1.2(4) . . . . ?
C7A C6A C5A C4A -178.7(2) . . . . ?
C5B C6B C7B F1B -145.0(2) . . . . ?
C5B C6B C7B F3B 96.2(2) . . . . ?
C5B C6B C7B F2B -23.5(3) . . . . ?
C4A C3A C8A F5A -123.5(2) . . . . ?
C4A C3A C8A F4A -3.3(3) . . . . ?
C4A C3A C8A F6A 117.4(3) . . . . ?
C5A C6A C7A F3A -24.5(3) . . . . ?
C5A C6A C7A F2A -144.8(2) . . . . ?
C5A C6A C7A F1A 95.3(2) . . . . ?
C8A C3A C4A C5A 180.0(2) . . . . ?
C8B C3B C4B C5B -179.0(3) . . . . ?
